data_9010010
loop_
_publ_author_name
'Sitepu, H.'
'Schmahl, W. W.'
'Stalick, J. K.'

_publ_section_title
;Correction of intensities for preferred orientation in neutron-diffraction
 data of NiTi shape-memory alloy using the generalized spherical-harmonic
 description
;
_journal_name_full 'Applied Physics A'
_journal_page_first S1719
_journal_page_last S1721
_journal_paper_doi 10.1007/s003390201840
_journal_volume 74
_journal_year 2002
_chemical_formula_structural NiTi
_chemical_formula_sum 'Ni Ti'
_space_group_IT_number 11
_symmetry_space_group_name_Hall '-P 2c'
_symmetry_space_group_name_H-M 'P 1 1 21/m'
_cell_angle_alpha 90
_cell_angle_beta 90
_cell_angle_gamma 97.938
_cell_length_a 2.8837
_cell_length_b 4.6674
_cell_length_c 4.1062
_cell_formula_units_Z 2
_cell_volume 54.737
_database_code_amcsd 0012031
_exptl_crystal_density_diffrn 6.466
_cod_original_formula_sum 'Ti Ni'
_cod_database_code 9010010
_amcsd_formula_title NiTi

loop_
_space_group_symop_operation_xyz
x,y,z
-x,-y,1/2+z
x,y,1/2-z
-x,-y,-z

loop_
_atom_site_label
_atom_site_fract_x
_atom_site_fract_y
_atom_site_fract_z
_atom_site_U_iso_or_equiv
Ti 0.58870 0.28160 0.25000 0.00268
Ni 0.03870 0.17480 0.75000 0.00064

loop_
_cod_related_entry_id
_cod_related_entry_database
_cod_related_entry_code
1 AMCSD 0012031
